data_7115813
loop_
_publ_author_name
'Samuel J. James'
'Andrea Perrin'
'Christopher D. Jones'
'Dmitry S. Yufit'
'Jonathan W. Steed'

_publ_section_title
;
 Highly interlocked anion-bridged supramolecular networks from interrupted
 imidazole-urea gels
;
_journal_name_full Chem.Commun.
_journal_page_first 12851
_journal_paper_doi 10.1039/C4cc05789A
_journal_volume 50
_journal_year 2014
_chemical_absolute_configuration unk
_chemical_formula_moiety 'C13 H16 N4 O'
_chemical_formula_sum 'C13 H16 N4 O'
_chemical_formula_weight 244.30
_chemical_name_systematic
;
1-[2-(1H-imidazol-4-yl)ethyl]-3-(4-methylphenyl)urea 
;
_space_group_crystal_system orthorhombic
_space_group_IT_number 33
_space_group_name_Hall 'P -2ac -2n'
_space_group_name_H-M_alt 'P n 21 a'
_symmetry_space_group_name_Hall 'P -2ac -2n'
_symmetry_space_group_name_H-M 'P n 21 a'
_atom_sites_solution_hydrogens difmap
_atom_sites_solution_primary direct
_atom_sites_solution_secondary difmap
_audit_creation_date 2014-02-21
_audit_creation_method
;
Olex2 1.2-beta
(compiled 2014.02.17 svn.r2891 for OlexSys, GUI svn.r4773)
;
_cell_angle_alpha 90.00
_cell_angle_beta 90.00
_cell_angle_gamma 90.00
_cell_formula_units_Z 4
_cell_length_a 9.2520(3)
_cell_length_b 10.1218(3)
_cell_length_c 13.0422(3)
_cell_measurement_reflns_used 3644
_cell_measurement_temperature 120.0
_cell_measurement_theta_max 31.5600
_cell_measurement_theta_min 2.5360
_cell_volume 1221.36(6)
_computing_cell_refinement
;
CrysAlisPro, Agilent Technologies,
Version 1.171.36.32 (release 02-08-2013 CrysAlis171 .NET)
(compiled Aug  2 2013,16:46:58)
;
_computing_data_collection
;
CrysAlisPro, Agilent Technologies,
Version 1.171.36.32 (release 02-08-2013 CrysAlis171 .NET)
(compiled Aug  2 2013,16:46:58)
;
_computing_data_reduction
;
CrysAlisPro, Agilent Technologies,
Version 1.171.36.32 (release 02-08-2013 CrysAlis171 .NET)
(compiled Aug  2 2013,16:46:58)
;
_computing_molecular_graphics 'Olex2 (Dolomanov et al., 2009)'
_computing_publication_material 'Olex2 (Dolomanov et al., 2009)'
_computing_structure_refinement 'XL (Sheldrick, 2008)'
_computing_structure_solution 'XS (Sheldrick, 2008)'
_diffrn_ambient_temperature 120.0
_diffrn_detector CCD
_diffrn_detector_area_resol_mean 16.1511
_diffrn_detector_type Sapphire3
_diffrn_measured_fraction_theta_full 1.000
_diffrn_measured_fraction_theta_max 1.000
_diffrn_measurement_device '3-circle diffractometer'
_diffrn_measurement_device_type 'Xcalibur, Sapphire3'
_diffrn_measurement_method '\w scans'
_diffrn_orient_matrix_UB_11 0.0594118000
_diffrn_orient_matrix_UB_12 -0.0183020000
_diffrn_orient_matrix_UB_13 0.0312962000
_diffrn_orient_matrix_UB_21 -0.0394268000
_diffrn_orient_matrix_UB_22 0.0188100000
_diffrn_orient_matrix_UB_23 0.0442843000
_diffrn_orient_matrix_UB_31 -0.0280974000
_diffrn_orient_matrix_UB_32 -0.0650137000
_diffrn_orient_matrix_UB_33 0.0040139000
_diffrn_radiation_collimation monochromator
_diffrn_radiation_monochromator graphite
_diffrn_radiation_type MoK\a
_diffrn_radiation_wavelength 0.71073
_diffrn_reflns_av_R_equivalents 0.0474
_diffrn_reflns_av_unetI/netI 0.0394
_diffrn_reflns_limit_h_max 12
_diffrn_reflns_limit_h_min -13
_diffrn_reflns_limit_k_max 14
_diffrn_reflns_limit_k_min -14
_diffrn_reflns_limit_l_max 18
_diffrn_reflns_limit_l_min -16
_diffrn_reflns_number 14717
_diffrn_reflns_theta_full 30.00
_diffrn_reflns_theta_max 30.00
_diffrn_reflns_theta_min 2.55
_diffrn_source 'Enhance (Mo) X-ray Source'
_diffrn_source_type 'sealed tube'
_exptl_absorpt_coefficient_mu 0.089
_exptl_absorpt_correction_T_max 1.00000
_exptl_absorpt_correction_T_min 0.67513
_exptl_absorpt_correction_type multi-scan
_exptl_absorpt_process_details
;
CrysAlisPro, Agilent Technologies,
Version 1.171.36.32 (release 02-08-2013 CrysAlis171 .NET)
(compiled Aug  2 2013,16:46:58)
Empirical absorption correction using spherical harmonics,
 implemented in SCALE3 ABSPACK scaling algorithm.
;
_exptl_crystal_colour colourless
_exptl_crystal_colour_lustre dull
_exptl_crystal_colour_modifier light
_exptl_crystal_colour_primary colourless
_exptl_crystal_density_diffrn 1.329
_exptl_crystal_density_method 'not measured'
_exptl_crystal_description prism
_exptl_crystal_F_000 520
_exptl_crystal_size_max 0.35
_exptl_crystal_size_mid 0.16
_exptl_crystal_size_min 0.08
_refine_diff_density_max 0.260
_refine_diff_density_min -0.262
_refine_diff_density_rms 0.045
_refine_ls_abs_structure_details 'Flack H D (1983), Acta Cryst. A39, 876-881'
_refine_ls_abs_structure_Flack -0.4(14)
_refine_ls_extinction_method none
_refine_ls_goodness_of_fit_ref 1.037
_refine_ls_hydrogen_treatment refall
_refine_ls_matrix_type full
_refine_ls_number_parameters 227
_refine_ls_number_reflns 3557
_refine_ls_number_restraints 1
_refine_ls_restrained_S_all 1.037
_refine_ls_R_factor_all 0.0506
_refine_ls_R_factor_gt 0.0430
_refine_ls_shift/su_max 0.001
_refine_ls_shift/su_mean 0.000
_refine_ls_structure_factor_coef Fsqd
_refine_ls_weighting_details 'calc w=1/[\s^2^(Fo^2^)+(0.0500P)^2^+0.0900P] where P=(Fo^2^+2Fc^2^)/3'
_refine_ls_weighting_scheme calc
_refine_ls_wR_factor_gt 0.0957
_refine_ls_wR_factor_ref 0.1000
_reflns_number_gt 3198
_reflns_number_total 3557
_reflns_threshold_expression >2sigma(I)
_cod_data_source_file c4cc05789a2.cif
_cod_data_source_block 1a_14srv044
_cod_original_cell_volume 1221.37(6)
_cod_database_code 7115813
_chemical_oxdiff_formula 'C13 H16 N4 O1'
_reflns_odcompleteness_completeness 99.95
_reflns_odcompleteness_iscentric 1
_reflns_odcompleteness_theta 30.44
_olex2_refinement_description
;
;

loop_
_space_group_symop_id
_space_group_symop_operation_xyz
1 'x, y, z'
2 '-x, y+1/2, -z'
3 'x+1/2, y, -z+1/2'
4 '-x+1/2, y+1/2, z+1/2'

loop_
_atom_site_label
_atom_site_type_symbol
_atom_site_fract_x
_atom_site_fract_y
_atom_site_fract_z
_atom_site_U_iso_or_equiv
_atom_site_adp_type
_atom_site_occupancy
_atom_site_calc_flag
O1 O 0.32931(11) 0.68411(15) 0.75124(8) 0.0222(2) Uani 1 d
N1 N 0.28192(15) 0.86738(15) 0.28032(10) 0.0193(3) Uani 1 d
N2 N 0.50877(15) 0.85203(14) 0.33269(10) 0.0192(3) Uani 1 d
N3 N 0.54080(14) 0.68872(15) 0.66316(9) 0.0174(3) Uani 1 d
N4 N 0.54487(14) 0.66757(14) 0.83729(9) 0.0169(3) Uani 1 d
C1 C 0.42176(18) 0.85851(17) 0.25317(11) 0.0192(3) Uani 1 d
C2 C 0.27859(18) 0.86689(17) 0.38601(11) 0.0206(3) Uani 1 d
C3 C 0.41837(16) 0.85713(15) 0.41757(10) 0.0165(3) Uani 1 d
C4 C 0.47488(18) 0.84669(15) 0.52485(11) 0.0192(3) Uani 1 d
C5 C 0.47537(17) 0.70314(15) 0.56275(11) 0.0172(3) Uani 1 d
C6 C 0.46271(15) 0.68042(17) 0.74999(11) 0.0149(2) Uani 1 d
C7 C 0.49085(16) 0.63267(15) 0.93453(11) 0.0154(3) Uani 1 d
C8 C 0.36370(16) 0.68604(17) 0.97462(11) 0.0171(3) Uani 1 d
C9 C 0.31598(18) 0.64766(15) 1.07103(12) 0.0195(3) Uani 1 d
C10 C 0.39336(18) 0.55851(16) 1.13086(11) 0.0207(3) Uani 1 d
C11 C 0.52111(18) 0.50814(16) 1.09127(12) 0.0211(3) Uani 1 d
C12 C 0.56992(17) 0.54388(16) 0.99435(11) 0.0187(3) Uani 1 d
C13 C 0.3408(3) 0.5199(2) 1.23630(14) 0.0310(4) Uani 1 d
H1A H 0.4511(19) 0.8563(19) 0.1822(14) 0.018(4) Uiso 1 d
H1 H 0.206(3) 0.872(2) 0.2387(14) 0.034(6) Uiso 1 d
H2 H 0.189(2) 0.877(2) 0.4231(14) 0.026(5) Uiso 1 d
H3 H 0.632(2) 0.679(2) 0.6674(13) 0.023(5) Uiso 1 d
H4 H 0.639(2) 0.6581(19) 0.8276(13) 0.018(5) Uiso 1 d
H4A H 0.574(2) 0.887(2) 0.5287(15) 0.032(5) Uiso 1 d
H4B H 0.418(2) 0.898(2) 0.5731(14) 0.024(5) Uiso 1 d
H5A H 0.5264(19) 0.6485(17) 0.5148(13) 0.010(4) Uiso 1 d
H5B H 0.374(2) 0.672(2) 0.5667(13) 0.019(4) Uiso 1 d
H8 H 0.306(2) 0.7504(18) 0.9405(14) 0.016(4) Uiso 1 d
H9 H 0.231(2) 0.684(2) 1.0953(13) 0.026(5) Uiso 1 d
H11 H 0.579(2) 0.446(2) 1.1277(16) 0.036(6) Uiso 1 d
H12 H 0.6594(19) 0.5080(17) 0.9681(12) 0.012(4) Uiso 1 d
H13A H 0.262(4) 0.581(3) 1.263(2) 0.079(10) Uiso 1 d
H13B H 0.311(4) 0.434(4) 1.2396(18) 0.066(9) Uiso 1 d
H13C H 0.416(4) 0.542(3) 1.285(3) 0.075(9) Uiso 1 d

loop_
_atom_site_aniso_label
_atom_site_aniso_U_11
_atom_site_aniso_U_22
_atom_site_aniso_U_33
_atom_site_aniso_U_23
_atom_site_aniso_U_13
_atom_site_aniso_U_12
O1 0.0127(4) 0.0385(6) 0.0153(5) 0.0006(5) -0.0001(4) 0.0009(6)
N1 0.0173(6) 0.0268(6) 0.0140(6) 0.0009(5) -0.0028(5) 0.0019(6)
N2 0.0178(6) 0.0241(6) 0.0156(6) -0.0008(5) 0.0006(5) 0.0011(6)
N3 0.0122(6) 0.0270(7) 0.0129(6) 0.0038(5) 0.0001(4) 0.0003(6)
N4 0.0120(6) 0.0275(7) 0.0112(6) 0.0022(5) 0.0005(4) 0.0004(5)
C1 0.0200(8) 0.0237(7) 0.0140(7) -0.0001(6) 0.0002(6) 0.0009(7)
C2 0.0201(7) 0.0278(7) 0.0138(7) 0.0012(6) 0.0015(6) 0.0031(7)
C3 0.0181(7) 0.0197(6) 0.0116(6) 0.0007(6) -0.0005(5) 0.0027(6)
C4 0.0240(8) 0.0217(7) 0.0118(7) -0.0008(5) -0.0031(6) 0.0018(6)
C5 0.0181(7) 0.0238(7) 0.0095(6) 0.0014(5) -0.0008(5) -0.0011(6)
C6 0.0161(6) 0.0174(6) 0.0111(6) 0.0009(5) -0.0010(5) -0.0015(7)
C7 0.0151(7) 0.0198(6) 0.0113(6) 0.0001(5) -0.0008(5) -0.0027(6)
C8 0.0170(7) 0.0209(6) 0.0133(6) -0.0004(6) -0.0013(5) -0.0011(6)
C9 0.0186(7) 0.0244(7) 0.0154(7) -0.0031(5) 0.0021(6) -0.0004(6)
C10 0.0275(8) 0.0229(7) 0.0116(7) 0.0003(6) 0.0012(6) -0.0040(6)
C11 0.0271(8) 0.0211(7) 0.0151(7) 0.0027(6) -0.0041(6) 0.0019(7)
C12 0.0173(7) 0.0221(7) 0.0168(7) -0.0009(6) -0.0013(6) 0.0018(6)
C13 0.0435(12) 0.0321(10) 0.0173(8) 0.0059(7) 0.0087(8) -0.0018(9)

loop_
_atom_type_symbol
_atom_type_description
_atom_type_scat_dispersion_real
_atom_type_scat_dispersion_imag
_atom_type_scat_source
C C 0.0033 0.0016 'International Tables Vol C Tables 4.2.6.8 and 6.1.1.4'
H H 0.0000 0.0000 'International Tables Vol C Tables 4.2.6.8 and 6.1.1.4'
N N 0.0061 0.0033 'International Tables Vol C Tables 4.2.6.8 and 6.1.1.4'
O O 0.0106 0.0060 'International Tables Vol C Tables 4.2.6.8 and 6.1.1.4'

loop_
_geom_angle_atom_site_label_1
_geom_angle_atom_site_label_2
_geom_angle_atom_site_label_3
_geom_angle
C1 N1 C2 106.53(13)
C1 N1 H1 127.1(14)
C2 N1 H1 126.3(14)
C1 N2 C3 104.97(12)
C5 N3 H3 118.9(12)
C6 N3 C5 122.82(12)
C6 N3 H3 118.1(12)
C6 N4 C7 124.98(13)
C6 N4 H4 115.8(11)
C7 N4 H4 116.8(12)
N1 C1 H1A 121.6(11)
N2 C1 N1 112.64(13)
N2 C1 H1A 125.7(11)
N1 C2 H2 121.4(11)
C3 C2 N1 106.35(13)
C3 C2 H2 132.2(11)
N2 C3 C4 122.15(13)
C2 C3 N2 109.51(12)
C2 C3 C4 128.29(13)
C3 C4 C5 111.64(13)
C3 C4 H4A 109.7(11)
C3 C4 H4B 112.2(12)
C5 C4 H4A 111.3(13)
C5 C4 H4B 107.3(12)
H4A C4 H4B 104.5(17)
N3 C5 C4 112.79(12)
N3 C5 H5A 109.0(10)
N3 C5 H5B 108.5(10)
C4 C5 H5A 109.7(10)
C4 C5 H5B 108.2(12)
H5A C5 H5B 108.6(15)
O1 C6 N3 123.08(13)
O1 C6 N4 122.98(13)
N3 C6 N4 113.94(12)
C8 C7 N4 122.64(14)
C8 C7 C12 118.75(14)
C12 C7 N4 118.59(14)
C7 C8 H8 124.2(11)
C9 C8 C7 119.93(15)
C9 C8 H8 115.9(11)
C8 C9 C10 121.73(15)
C8 C9 H9 118.2(12)
C10 C9 H9 120.1(12)
C9 C10 C13 120.83(16)
C11 C10 C9 117.91(14)
C11 C10 C13 121.24(16)
C10 C11 C12 121.31(15)
C10 C11 H11 122.3(13)
C12 C11 H11 116.4(13)
C7 C12 H12 119.5(10)
C11 C12 C7 120.34(15)
C11 C12 H12 120.1(10)
C10 C13 H13A 113.1(18)
C10 C13 H13B 112.7(16)
C10 C13 H13C 108(2)
H13A C13 H13B 110(3)
H13A C13 H13C 99(3)
H13B C13 H13C 114(3)

loop_
_geom_bond_atom_site_label_1
_geom_bond_atom_site_label_2
_geom_bond_distance
O1 C6 1.2349(17)
N1 C1 1.344(2)
N1 C2 1.3788(19)
N1 H1 0.89(2)
N2 C1 1.315(2)
N2 C3 1.3884(19)
N3 C5 1.4502(18)
N3 C6 1.3458(17)
N3 H3 0.85(2)
N4 C6 1.3752(17)
N4 C7 1.4082(18)
N4 H4 0.881(19)
C1 H1A 0.965(18)
C2 C3 1.361(2)
C2 H2 0.96(2)
C3 C4 1.4973(19)
C4 C5 1.535(2)
C4 H4A 1.00(2)
C4 H4B 0.97(2)
C5 H5A 0.959(18)
C5 H5B 0.989(19)
C7 C8 1.396(2)
C7 C12 1.397(2)
C8 C9 1.388(2)
C8 H8 0.953(19)
C9 C10 1.391(2)
C9 H9 0.93(2)
C10 C11 1.387(2)
C10 C13 1.510(2)
C11 C12 1.390(2)
C11 H11 0.95(2)
C12 H12 0.967(17)
C13 H13A 1.01(4)
C13 H13B 0.91(4)
C13 H13C 0.97(3)

loop_
_geom_hbond_atom_site_label_D
_geom_hbond_atom_site_label_H
_geom_hbond_atom_site_label_A
_geom_hbond_distance_DH
_geom_hbond_distance_HA
_geom_hbond_distance_DA
_geom_hbond_angle_DHA
_geom_hbond_site_symmetry_A
N1 H1 N2 0.89(2) 2.06(2) 2.9297(18) 167(2) 3_455
N3 H3 O1 0.85(2) 2.11(2) 2.8937(16) 152.5(17) 3_556
N4 H4 O1 0.881(19) 2.059(19) 2.8787(16) 154.3(17) 3_556
